data_7713317
loop_
_publ_author_name
'Talukdar, Hiya'
'Gogoi, Sandhya Rani'
'Sultana, Sazida Yasmin'
'Begum, Reshma'
'Dowerah, Dikshita'
'Sarma, Bipul'
'Islam, Nashreen S.'

_publ_section_title
;
 Oxido- and Mixed-Ligand Peroxido Complexes of Niobium(V) as Potent
 Phosphatase Inhibitors and Efficient Catalysts for Eco-Friendly Styrene
 Epoxidation
;
_journal_name_full 'Dalton Transactions'
_journal_paper_doi 10.1039/D3DT01177A
_journal_year 2023
_chemical_formula_sum 'C36 H30 Nb2 O29'
_chemical_formula_weight 1112.42
_space_group_crystal_system orthorhombic
_space_group_IT_number 60
_space_group_name_Hall '-P 2n 2ab'
_space_group_name_H-M_alt 'P b c n'
_atom_sites_solution_hydrogens geom
_audit_creation_method SHELXL-2014/7
_audit_update_record
;
2023-06-15 deposited with the CCDC.	2023-06-26 downloaded from the CCDC.
;
_cell_angle_alpha 90
_cell_angle_beta 90
_cell_angle_gamma 90
_cell_formula_units_Z 4
_cell_length_a 22.3770(14)
_cell_length_b 13.3328(8)
_cell_length_c 15.5757(8)
_cell_measurement_reflns_used 2699
_cell_measurement_temperature 100(2)
_cell_measurement_theta_max 18.65
_cell_measurement_theta_min 2.71
_cell_volume 4647.0(5)
_computing_cell_refinement 'Bruker SAINT'
_computing_data_collection 'Bruker APEX2'
_computing_data_reduction 'Bruker SAINT'
_computing_molecular_graphics 'Bruker SHELXTL'
_computing_publication_material 'Bruker SHELXTL'
_computing_structure_refinement 'SHELXL-2014/7 (Sheldrick, 2014)'
_computing_structure_solution 'SHELXS-97 (Sheldrick 2008)'
_diffrn_ambient_temperature 100(2)
_diffrn_measured_fraction_theta_full 0.988
_diffrn_measured_fraction_theta_max 0.989
_diffrn_measurement_device_type 'Bruker APEX-II CCD'
_diffrn_measurement_method '\f and \w scans'
_diffrn_radiation_type MoK\a
_diffrn_radiation_wavelength 0.71073
_diffrn_reflns_av_R_equivalents 0.1114
_diffrn_reflns_av_unetI/netI 0.0595
_diffrn_reflns_Laue_measured_fraction_full 0.988
_diffrn_reflns_Laue_measured_fraction_max 0.989
_diffrn_reflns_limit_h_max 27
_diffrn_reflns_limit_h_min -23
_diffrn_reflns_limit_k_max 15
_diffrn_reflns_limit_k_min -16
_diffrn_reflns_limit_l_max 19
_diffrn_reflns_limit_l_min -19
_diffrn_reflns_number 46157
_diffrn_reflns_point_group_measured_fraction_full 0.988
_diffrn_reflns_point_group_measured_fraction_max 0.989
_diffrn_reflns_theta_full 25.000
_diffrn_reflns_theta_max 26.000
_diffrn_reflns_theta_min 1.820
_exptl_absorpt_coefficient_mu 0.588
_exptl_absorpt_correction_T_max 0.909
_exptl_absorpt_correction_T_min 0.855
_exptl_absorpt_correction_type multi-scan
_exptl_absorpt_process_details SADABS
_exptl_crystal_colour colourless
_exptl_crystal_density_diffrn 1.590
_exptl_crystal_description block
_exptl_crystal_F_000 2240
_exptl_crystal_size_max 0.280
_exptl_crystal_size_mid 0.220
_exptl_crystal_size_min 0.160
_refine_diff_density_max 1.045
_refine_diff_density_min -0.390
_refine_diff_density_rms 0.088
_refine_ls_extinction_method none
_refine_ls_goodness_of_fit_ref 0.974
_refine_ls_hydrogen_treatment constr
_refine_ls_matrix_type full
_refine_ls_number_parameters 310
_refine_ls_number_reflns 4522
_refine_ls_number_restraints 24
_refine_ls_restrained_S_all 1.003
_refine_ls_R_factor_all 0.0966
_refine_ls_R_factor_gt 0.0495
_refine_ls_shift/su_max 0.000
_refine_ls_shift/su_mean 0.000
_refine_ls_structure_factor_coef Fsqd
_refine_ls_weighting_details 'w=1/[\s^2^(Fo^2^)+(0.0811P)^2^] where P=(Fo^2^+2Fc^2^)/3'
_refine_ls_weighting_scheme calc
_refine_ls_wR_factor_gt 0.1237
_refine_ls_wR_factor_ref 0.1481
_reflns_Friedel_coverage 0.000
_reflns_number_gt 2714
_reflns_number_total 4522
_reflns_threshold_expression 'I > 2\s(I)'
_cod_data_source_file d3dt01177a2.cif
_cod_data_source_block BS_NSI01
_cod_database_code 7713317
_shelx_shelxl_version_number 2014/7
_shelx_space_group_comment
;
The symmetry employed for this shelxl refinement is uniquely defined
by the following loop, which should always be used as a source of
symmetry information in preference to the above space-group names.
They are only intended as comments.
;
_shelx_estimated_absorpt_t_min 0.853
_shelx_estimated_absorpt_t_max 0.912
_exptl_absorpt_special_details SADABS

loop_
_space_group_symop_operation_xyz
'x, y, z'
'-x+1/2, -y+1/2, z+1/2'
'-x, y, -z+1/2'
'x+1/2, -y+1/2, -z'
'-x, -y, -z'
'x-1/2, y-1/2, -z-1/2'
'x, -y, z-1/2'
'-x-1/2, y-1/2, z'

loop_
_atom_site_label
_atom_site_type_symbol
_atom_site_fract_x
_atom_site_fract_y
_atom_site_fract_z
_atom_site_U_iso_or_equiv
_atom_site_adp_type
_atom_site_occupancy
_atom_site_site_symmetry_order
_atom_site_calc_flag
_atom_site_refinement_flags_posn
_atom_site_refinement_flags_adp
_atom_site_refinement_flags_occupancy
_atom_site_disorder_assembly
_atom_site_disorder_group
Nb1 Nb 0.69790(2) 0.09550(3) 0.15534(2) 0.03442(17) Uani 1 1 d . . . . .
O5 O 0.77498(15) 0.1028(2) 0.08131(19) 0.0454(8) Uani 1 1 d . . . . .
O1 O 0.69163(13) 0.2654(2) 0.15611(17) 0.0387(7) Uani 1 1 d . . . . .
O4 O 0.77210(15) 0.1105(2) 0.23451(19) 0.0427(8) Uani 1 1 d . . . . .
O3 O 0.66500(14) 0.1116(2) 0.2893(2) 0.0411(8) Uani 1 1 d . . . . .
O6 O 0.67089(15) 0.1112(2) 0.0187(2) 0.0443(8) Uani 1 1 d . . . . .
O2 O 0.60724(14) 0.1293(2) 0.15020(19) 0.0429(8) Uani 1 1 d . . . . .
C1 C 0.7711(2) 0.1106(3) -0.0047(3) 0.0397(12) Uani 1 1 d . . . . .
C3 C 0.7050(3) 0.1226(3) -0.1274(3) 0.0463(13) Uani 1 1 d . . . . .
H3 H 0.6665 0.1248 -0.1528 0.056 Uiso 1 1 calc R U . . .
C2 C 0.7120(2) 0.1149(3) -0.0373(3) 0.0395(11) Uani 1 1 d . . . . .
C4 C 0.7547(3) 0.1269(4) -0.1761(3) 0.0522(14) Uani 1 1 d . . . . .
H4 H 0.7499 0.1330 -0.2365 0.063 Uiso 1 1 calc R U . . .
C7 C 0.7045(2) 0.1203(3) 0.3476(3) 0.0368(11) Uani 1 1 d . . . . .
C6 C 0.6942(3) 0.1296(4) 0.4372(3) 0.0465(13) Uani 1 1 d . . . . .
H6 H 0.6547 0.1298 0.4595 0.056 Uiso 1 1 calc R U . . .
C8 C 0.7654(2) 0.1199(3) 0.3196(3) 0.0378(11) Uani 1 1 d . . . . .
C10 C 0.8751(3) 0.1346(5) 0.3546(4) 0.0658(16) Uani 1 1 d . . . . .
H10A H 0.8974 0.1627 0.4030 0.099 Uiso 1 1 calc R U . . .
H10B H 0.8803 0.1776 0.3041 0.099 Uiso 1 1 calc R U . . .
H10C H 0.8901 0.0672 0.3417 0.099 Uiso 1 1 calc R U . . .
C9 C 0.8113(2) 0.1290(4) 0.3768(3) 0.0439(12) Uani 1 1 d . . . . .
C5 C 0.7420(3) 0.1382(4) 0.4901(3) 0.0510(14) Uani 1 1 d . . . . .
H5 H 0.7351 0.1438 0.5501 0.061 Uiso 1 1 calc R U . . .
C12 C 0.5910(2) 0.2251(4) 0.1500(3) 0.0395(11) Uani 1 1 d . . . . .
C11 C 0.6383(2) 0.2977(4) 0.1538(3) 0.0428(12) Uani 1 1 d . . . . .
O7 O 0.51965(18) 0.3555(3) 0.1463(3) 0.0705(12) Uani 1 1 d . . . . .
C15 C 0.6211(3) 0.4015(4) 0.1554(3) 0.0560(15) Uani 1 1 d . . . . .
H15 H 0.6504 0.4530 0.1589 0.067 Uiso 1 1 calc R U . . .
C13 C 0.5331(2) 0.2546(4) 0.1444(3) 0.0531(14) Uani 1 1 d . . . . .
C16 C 0.5626(3) 0.4238(5) 0.1520(4) 0.075(2) Uani 1 1 d . . . . .
H16 H 0.5513 0.4925 0.1536 0.090 Uiso 1 1 calc R U . . .
C17 C 0.4802(3) 0.1885(5) 0.1361(4) 0.0742(18) Uani 1 1 d . . . . .
H17A H 0.4663 0.1888 0.0764 0.111 Uiso 1 1 calc R U . . .
H17B H 0.4482 0.2129 0.1736 0.111 Uiso 1 1 calc R U . . .
H17C H 0.4910 0.1199 0.1527 0.111 Uiso 1 1 calc R U . . .
C18 C 0.8198(3) 0.1132(4) -0.0578(3) 0.0494(13) Uani 1 1 d . . . . .
O9 O 0.8098(2) 0.1232(3) -0.1448(2) 0.0564(11) Uani 1 1 d . . . . .
O8 O 0.79794(17) 0.1392(3) 0.4621(2) 0.0503(9) Uani 1 1 d . . . . .
C20 C 0.8833(2) 0.1114(4) -0.0327(4) 0.0670(17) Uani 1 1 d . . . . .
H20A H 0.8932 0.1736 -0.0024 0.100 Uiso 1 1 calc R U . . .
H20B H 0.9082 0.1054 -0.0841 0.100 Uiso 1 1 calc R U . . .
H20C H 0.8906 0.0540 0.0052 0.100 Uiso 1 1 calc R U . . .
O10 O 0.68508(15) -0.0320(2) 0.15760(19) 0.0464(9) Uani 1 1 d . . . . .
O15 O 0.8614(2) 0.2629(3) 0.1535(3) 0.1002(17) Uani 1 1 d . . . . .
O11 O 0.5230(3) 0.6808(6) 0.1604(5) 0.197(4) Uani 1 1 d . U . . .
O12 O 0.5603(3) 0.0534(5) 0.7739(6) 0.193(3) Uani 1 1 d . U . . .
O13 O 0.5469(5) 0.1048(9) 0.9378(8) 0.283(6) Uani 1 1 d . U . . .
O14 O 0.5600(5) 0.9803(12) 0.0153(10) 0.177(6) Uani 0.5 1 d . U P . .

loop_
_atom_site_aniso_label
_atom_site_aniso_U_11
_atom_site_aniso_U_22
_atom_site_aniso_U_33
_atom_site_aniso_U_23
_atom_site_aniso_U_13
_atom_site_aniso_U_12
Nb1 0.0349(3) 0.0358(3) 0.0326(2) -0.00093(18) 0.00260(19) -0.00144(18)
O5 0.046(2) 0.058(2) 0.0320(17) 0.0004(15) 0.0014(16) -0.0040(16)
O1 0.0355(19) 0.0425(19) 0.0380(17) -0.0033(14) -0.0008(15) -0.0010(15)
O4 0.0385(19) 0.058(2) 0.0315(17) -0.0021(15) 0.0051(15) -0.0011(16)
O3 0.0377(19) 0.0464(19) 0.0391(18) 0.0019(14) 0.0049(16) 0.0001(15)
O6 0.045(2) 0.048(2) 0.0399(18) 0.0032(15) 0.0018(16) 0.0012(16)
O2 0.0361(19) 0.0437(19) 0.049(2) -0.0033(15) -0.0012(15) -0.0023(15)
C1 0.050(3) 0.036(3) 0.033(3) -0.002(2) 0.012(2) -0.003(2)
C3 0.067(4) 0.032(3) 0.039(3) 0.005(2) -0.002(3) -0.005(3)
C2 0.055(3) 0.028(2) 0.036(2) 0.001(2) 0.005(2) -0.003(2)
C4 0.079(5) 0.037(3) 0.040(3) 0.004(2) 0.002(3) -0.011(3)
C7 0.047(3) 0.027(2) 0.037(3) -0.0001(19) 0.003(2) 0.000(2)
C6 0.059(4) 0.033(2) 0.047(3) 0.001(2) 0.009(3) -0.006(2)
C8 0.041(3) 0.030(2) 0.043(3) -0.003(2) 0.001(2) 0.002(2)
C10 0.048(4) 0.082(4) 0.068(4) 0.002(3) -0.009(3) 0.000(3)
C9 0.055(4) 0.037(3) 0.040(3) 0.002(2) -0.008(2) -0.007(2)
C5 0.084(5) 0.037(3) 0.032(3) -0.003(2) 0.002(3) -0.006(3)
C12 0.039(3) 0.044(3) 0.036(2) 0.001(2) -0.001(2) 0.001(2)
C11 0.048(3) 0.045(3) 0.036(3) 0.003(2) 0.000(2) 0.002(2)
O7 0.050(3) 0.066(3) 0.095(3) -0.003(2) -0.005(2) 0.018(2)
C15 0.058(4) 0.044(3) 0.066(4) 0.004(3) 0.000(3) 0.005(3)
C13 0.044(3) 0.060(4) 0.054(3) 0.004(3) -0.005(2) 0.013(3)
C16 0.066(5) 0.046(4) 0.114(6) -0.009(3) -0.013(4) 0.015(3)
C17 0.038(3) 0.087(5) 0.098(5) -0.005(4) 0.001(3) -0.005(3)
C18 0.061(4) 0.041(3) 0.046(3) -0.002(2) 0.015(3) -0.010(2)
O9 0.083(3) 0.044(2) 0.042(2) 0.0025(15) 0.022(2) -0.015(2)
O8 0.063(3) 0.047(2) 0.0407(19) -0.0006(17) -0.0087(19) -0.0063(18)
C20 0.053(4) 0.085(4) 0.063(4) 0.005(3) 0.022(3) -0.014(3)
O10 0.054(2) 0.038(2) 0.0469(19) 0.0006(15) 0.0020(16) -0.0022(15)
O15 0.070(3) 0.075(3) 0.156(5) -0.001(3) -0.005(3) -0.006(3)
O11 0.092(5) 0.205(7) 0.294(9) -0.127(6) 0.010(5) 0.001(5)
O12 0.163(6) 0.146(5) 0.271(9) 0.001(6) 0.069(7) 0.020(5)
O13 0.170(8) 0.385(14) 0.294(12) -0.119(10) -0.021(8) -0.043(8)
O14 0.107(8) 0.213(12) 0.210(12) -0.137(10) 0.005(9) -0.039(9)

loop_
_atom_type_symbol
_atom_type_description
_atom_type_scat_dispersion_real
_atom_type_scat_dispersion_imag
_atom_type_scat_source
C C 0.0033 0.0016 'International Tables Vol C Tables 4.2.6.8 and 6.1.1.4'
H H 0.0000 0.0000 'International Tables Vol C Tables 4.2.6.8 and 6.1.1.4'
O O 0.0106 0.0060 'International Tables Vol C Tables 4.2.6.8 and 6.1.1.4'
Nb Nb -2.0727 0.6215 'International Tables Vol C Tables 4.2.6.8 and 6.1.1.4'

loop_
_geom_angle_atom_site_label_1
_geom_angle_atom_site_label_2
_geom_angle_atom_site_label_3
_geom_angle
_geom_angle_site_symmetry_1
_geom_angle_site_symmetry_3
_geom_angle_publ_flag
O10 Nb1 O2 92.98(15) . . ?
O10 Nb1 O4 102.46(14) . . ?
O2 Nb1 O4 141.40(12) . . ?
O10 Nb1 O5 101.28(14) . . ?
O2 Nb1 O5 141.14(12) . . ?
O4 Nb1 O5 70.20(13) . . ?
O10 Nb1 O3 91.19(12) . . ?
O2 Nb1 O3 72.08(12) . . ?
O4 Nb1 O3 72.44(12) . . ?
O5 Nb1 O3 142.33(12) . . ?
O10 Nb1 O6 93.86(12) . . ?
O2 Nb1 O6 71.19(12) . . ?
O4 Nb1 O6 140.94(12) . . ?
O5 Nb1 O6 71.92(12) . . ?
O3 Nb1 O6 143.12(13) . . ?
O10 Nb1 O1 166.80(14) . . ?
O2 Nb1 O1 73.98(12) . . ?
O4 Nb1 O1 87.14(11) . . ?
O5 Nb1 O1 90.43(11) . . ?
O3 Nb1 O1 83.02(10) . . ?
O6 Nb1 O1 83.92(10) . . ?
C1 O5 Nb1 120.1(3) . . ?
C11 O1 Nb1 113.3(3) . . ?
C8 O4 Nb1 120.4(3) . . ?
C7 O3 Nb1 116.6(3) . . ?
C2 O6 Nb1 117.6(3) . . ?
C12 O2 Nb1 118.3(3) . . ?
O5 C1 C18 123.5(5) . . ?
O5 C1 C2 114.8(4) . . ?
C18 C1 C2 121.7(4) . . ?
C4 C3 C2 118.1(5) . . ?
C4 C3 H3 121.0 . . ?
C2 C3 H3 121.0 . . ?
O6 C2 C3 127.1(5) . . ?
O6 C2 C1 115.5(4) . . ?
C3 C2 C1 117.4(5) . . ?
O9 C4 C3 123.9(5) . . ?
O9 C4 H4 118.0 . . ?
C3 C4 H4 118.0 . . ?
O3 C7 C8 116.4(4) . . ?
O3 C7 C6 126.5(5) . . ?
C8 C7 C6 117.1(5) . . ?
C5 C6 C7 118.4(5) . . ?
C5 C6 H6 120.8 . . ?
C7 C6 H6 120.8 . . ?
O4 C8 C9 124.7(5) . . ?
O4 C8 C7 114.1(4) . . ?
C9 C8 C7 121.2(4) . . ?
C9 C10 H10A 109.5 . . ?
C9 C10 H10B 109.5 . . ?
H10A C10 H10B 109.5 . . ?
C9 C10 H10C 109.5 . . ?
H10A C10 H10C 109.5 . . ?
H10B C10 H10C 109.5 . . ?
O8 C9 C8 118.6(5) . . ?
O8 C9 C10 115.8(4) . . ?
C8 C9 C10 125.6(5) . . ?
O8 C5 C6 123.1(4) . . ?
O8 C5 H5 118.4 . . ?
C6 C5 H5 118.4 . . ?
O2 C12 C13 122.7(5) . . ?
O2 C12 C11 116.6(4) . . ?
C13 C12 C11 120.7(5) . . ?
O1 C11 C15 125.2(5) . . ?
O1 C11 C12 117.7(4) . . ?
C15 C11 C12 117.0(5) . . ?
C16 O7 C13 120.9(5) . . ?
C16 C15 C11 118.2(5) . . ?
C16 C15 H15 120.9 . . ?
C11 C15 H15 120.9 . . ?
C12 C13 O7 119.3(5) . . ?
C12 C13 C17 126.6(5) . . ?
O7 C13 C17 114.1(5) . . ?
O7 C16 C15 123.8(5) . . ?
O7 C16 H16 118.1 . . ?
C15 C16 H16 118.1 . . ?
C13 C17 H17A 109.5 . . ?
C13 C17 H17B 109.5 . . ?
H17A C17 H17B 109.5 . . ?
C13 C17 H17C 109.5 . . ?
H17A C17 H17C 109.5 . . ?
H17B C17 H17C 109.5 . . ?
C1 C18 O9 117.8(5) . . ?
C1 C18 C20 127.3(5) . . ?
O9 C18 C20 114.8(4) . . ?
C4 O9 C18 121.0(4) . . ?
C5 O8 C9 121.6(4) . . ?
C18 C20 H20A 109.5 . . ?
C18 C20 H20B 109.5 . . ?
H20A C20 H20B 109.5 . . ?
C18 C20 H20C 109.5 . . ?
H20A C20 H20C 109.5 . . ?
H20B C20 H20C 109.5 . . ?

loop_
_geom_bond_atom_site_label_1
_geom_bond_atom_site_label_2
_geom_bond_distance
_geom_bond_site_symmetry_2
_geom_bond_publ_flag
Nb1 O10 1.724(3) . ?
Nb1 O2 2.079(3) . ?
Nb1 O4 2.078(3) . ?
Nb1 O5 2.077(3) . ?
Nb1 O3 2.223(3) . ?
Nb1 O6 2.223(3) . ?
Nb1 O1 2.270(3) . ?
O5 C1 1.347(5) . ?
O1 C11 1.270(5) . ?
O4 C8 1.340(5) . ?
O3 C7 1.273(5) . ?
O6 C2 1.268(6) . ?
O2 C12 1.328(5) . ?
C1 C18 1.369(7) . ?
C1 C2 1.417(7) . ?
C3 C4 1.346(8) . ?
C3 C2 1.416(6) . ?
C3 H3 0.9500 . ?
C4 O9 1.327(7) . ?
C4 H4 0.9500 . ?
C7 C8 1.429(7) . ?
C7 C6 1.420(6) . ?
C6 C5 1.357(7) . ?
C6 H6 0.9500 . ?
C8 C9 1.364(7) . ?
C10 C9 1.472(7) . ?
C10 H10A 0.9800 . ?
C10 H10B 0.9800 . ?
C10 H10C 0.9800 . ?
C9 O8 1.369(6) . ?
C5 O8 1.325(6) . ?
C5 H5 0.9500 . ?
C12 C13 1.358(7) . ?
C12 C11 1.434(7) . ?
C11 C15 1.437(6) . ?
O7 C16 1.327(8) . ?
O7 C13 1.378(6) . ?
C15 C16 1.344(9) . ?
C15 H15 0.9500 . ?
C13 C17 1.483(7) . ?
C16 H16 0.9500 . ?
C17 H17A 0.9800 . ?
C17 H17B 0.9800 . ?
C17 H17C 0.9800 . ?
C18 O9 1.380(6) . ?
C18 C20 1.473(8) . ?
C20 H20A 0.9800 . ?
C20 H20B 0.9800 . ?
C20 H20C 0.9800 . ?
